data_7204240
loop_
_publ_author_name
'Jens Chr. Norrild'
'Inger S\/otofte'

_publ_section_title
;
 Design, synthesis and structure of new potential electrochemically
 active boronic acid-based glucose sensors
;
_journal_issue 2
_journal_name_full 'J. Chem. Soc., Perkin Trans. 2'
_journal_page_first 303
_journal_page_last 311
_journal_paper_doi 10.1039/b107457a
_journal_year 2002
_chemical_formula_sum 'C27 H36 B3 N3 O3'
_chemical_formula_weight 483.02
_chemical_name_systematic
; 
? 
;
_space_group_IT_number 19
_symmetry_cell_setting orthorhombic
_symmetry_space_group_name_Hall 'P 2ac 2ab'
_symmetry_space_group_name_H-M 'P 21 21 21'
_atom_sites_solution_hydrogens geom
_atom_sites_solution_primary direct
_atom_sites_solution_secondary difmap
_audit_creation_method SHELXL
_cell_angle_alpha 90.00
_cell_angle_beta 90.00
_cell_angle_gamma 90.00
_cell_formula_units_Z 4
_cell_length_a 8.9765(3)
_cell_length_b 14.6975(4)
_cell_length_c 19.6627(6)
_cell_measurement_temperature 120(2)
_cell_volume 2594.14(14)
_computing_cell_refinement 'SMART (Siemens, 1995)'
_computing_data_collection 'SMART (Siemens, 1995)'
_computing_data_reduction 'SMART (Siemens, 1995)'
_computing_molecular_graphics SHELXTL
_computing_publication_material SHELXTL
_computing_structure_refinement 'Siemens SHELXTL PC version 5.3 (Sheldrick, 1994)'
_computing_structure_solution 'Siemens SHELXTL PC version 5.3 (Sheldrick, 1994)'
_diffrn_ambient_temperature 120(2)
_diffrn_radiation_monochromator graphite
_diffrn_radiation_source 'fine-focus sealed tube'
_diffrn_radiation_type MoK\a
_diffrn_radiation_wavelength 0.71073
_diffrn_reflns_av_R_equivalents 0.0827
_diffrn_reflns_av_sigmaI/netI 0.0622
_diffrn_reflns_limit_h_max 12
_diffrn_reflns_limit_h_min -12
_diffrn_reflns_limit_k_max 19
_diffrn_reflns_limit_k_min -15
_diffrn_reflns_limit_l_max 26
_diffrn_reflns_limit_l_min -22
_diffrn_reflns_number 17671
_diffrn_reflns_theta_max 29.66
_diffrn_reflns_theta_min 1.73
_exptl_absorpt_coefficient_mu 0.078
_exptl_absorpt_correction_type none
_exptl_crystal_colour colourless
_exptl_crystal_density_diffrn 1.237
_exptl_crystal_density_method 'not measured'
_exptl_crystal_F_000 1032
_exptl_crystal_size_max 0.34
_exptl_crystal_size_mid 0.10
_exptl_crystal_size_min 0.08
_refine_diff_density_max 0.295
_refine_diff_density_min -0.270
_refine_diff_density_rms 0.068
_refine_ls_abs_structure_details 'Flack H D (1983), Acta Cryst. A39, 876-881'
_refine_ls_abs_structure_Flack 5.03(177)
_refine_ls_extinction_method none
_refine_ls_goodness_of_fit_all 1.193
_refine_ls_goodness_of_fit_obs 1.153
_refine_ls_matrix_type full
_refine_ls_number_parameters 325
_refine_ls_number_reflns 3838
_refine_ls_number_restraints 0
_refine_ls_restrained_S_all 1.204
_refine_ls_restrained_S_obs 1.153
_refine_ls_R_factor_all 0.0952
_refine_ls_R_factor_obs 0.0592
_refine_ls_shift/esd_max -0.002
_refine_ls_shift/esd_mean 0.000
_refine_ls_structure_factor_coef Fsqd
_refine_ls_weighting_details 'w=1/[\s^2^(Fo^2^)+(0.0297P)^2^+1.7408P] where P=(Fo^2^+2Fc^2^)/3'
_refine_ls_weighting_scheme calc
_refine_ls_wR_factor_all 0.1260
_refine_ls_wR_factor_obs 0.1036
_reflns_number_observed 2908
_reflns_number_total 3843
_reflns_observed_criterion >2sigma(I)
_cod_data_source_file b107457a.txt
_cod_data_source_block B107457A-14
_cod_depositor_comments
;
The following automatic conversions were performed:

'_refine_ls_weighting_scheme' value 'calc
w=1/[\s^2^(Fo^2^)+(0.0297P)^2^+1.7408P] where P=(Fo^2^+2Fc^2^)/3' was
changed to 'calc'. New tag '_refine_ls_weighting_details' was
created. The value of the new tag was set to
'w=1/[\s^2^(Fo^2^)+(0.0297P)^2^+1.7408P] where P=(Fo^2^+2Fc^2^)/3'.

Automatic conversion script
Id: cif_fix_values 3143 2015-03-26 13:38:13Z robertas 
;
_cod_database_code 7204240

loop_
_symmetry_equiv_pos_as_xyz
'x, y, z'
'-x+1/2, -y, z+1/2'
'-x, y+1/2, -z+1/2'
'x+1/2, -y+1/2, -z'

loop_
_atom_site_aniso_label
_atom_site_aniso_U_11
_atom_site_aniso_U_22
_atom_site_aniso_U_33
_atom_site_aniso_U_23
_atom_site_aniso_U_13
_atom_site_aniso_U_12
B1 0.018(2) 0.019(2) 0.014(2) 0.0003(14) -0.0020(15) 0.006(2)
O1 0.0142(11) 0.0175(11) 0.0237(12) -0.0027(10) 0.0031(10) -0.0006(10)
B2 0.015(2) 0.019(2) 0.016(2) -0.0020(15) -0.0019(14) 0.0003(15)
O2 0.0148(11) 0.0194(11) 0.0169(11) -0.0029(9) 0.0017(10) -0.0025(9)
B3 0.018(2) 0.018(2) 0.015(2) -0.0043(14) -0.0009(14) -0.002(2)
O3 0.0145(11) 0.0191(11) 0.0154(11) -0.0032(9) 0.0023(9) -0.0033(9)
C1 0.014(2) 0.023(2) 0.0156(15) -0.0036(13) 0.0000(13) -0.0002(13)
C2 0.015(2) 0.025(2) 0.016(2) -0.0047(13) -0.0018(14) -0.0025(14)
C3 0.022(2) 0.023(2) 0.018(2) -0.0029(14) 0.0018(14) -0.0033(15)
N1 0.027(2) 0.0175(14) 0.0203(14) -0.0004(11) 0.0033(13) 0.0013(13)
C4 0.036(2) 0.026(2) 0.024(2) 0.002(2) -0.004(2) 0.001(2)
C5 0.059(3) 0.024(2) 0.028(2) 0.001(2) 0.010(2) 0.008(2)
C6 0.018(2) 0.034(2) 0.017(2) -0.0055(15) 0.0015(14) 0.000(2)
C7 0.023(2) 0.035(2) 0.021(2) -0.012(2) -0.0018(15) 0.007(2)
C8 0.027(2) 0.022(2) 0.027(2) -0.0039(15) -0.003(2) 0.009(2)
C9 0.018(2) 0.023(2) 0.022(2) -0.0016(14) -0.0005(14) 0.0036(14)
C10 0.017(2) 0.014(2) 0.025(2) -0.0042(13) 0.0043(14) -0.0002(13)
C11 0.020(2) 0.0131(15) 0.025(2) -0.0049(13) 0.0040(14) -0.0013(14)
C12 0.022(2) 0.019(2) 0.028(2) -0.0055(15) -0.003(2) -0.0056(14)
N2 0.0162(14) 0.0186(14) 0.0175(14) -0.0039(11) 0.0011(12) -0.0013(11)
C13 0.024(2) 0.029(2) 0.018(2) 0.0018(15) 0.000(2) 0.003(2)
C14 0.018(2) 0.020(2) 0.025(2) -0.0036(14) 0.0018(15) 0.0048(14)
C15 0.027(2) 0.022(2) 0.037(2) -0.007(2) 0.008(2) -0.006(2)
C16 0.039(2) 0.020(2) 0.036(2) 0.004(2) 0.014(2) -0.002(2)
C17 0.036(2) 0.021(2) 0.027(2) 0.0034(15) 0.005(2) 0.005(2)
C18 0.024(2) 0.020(2) 0.023(2) -0.0001(14) 0.0010(15) 0.000(2)
C19 0.015(2) 0.021(2) 0.0107(14) -0.0021(12) 0.0023(12) -0.0022(13)
C20 0.016(2) 0.019(2) 0.0127(15) -0.0019(13) 0.0030(13) -0.0005(13)
C21 0.015(2) 0.021(2) 0.018(2) -0.0015(13) 0.0017(14) -0.0059(14)
N3 0.0153(13) 0.0180(13) 0.0147(13) -0.0005(11) 0.0015(11) -0.0005(11)
C22 0.015(2) 0.027(2) 0.0141(15) 0.0001(13) 0.0030(13) 0.0010(14)
C23 0.018(2) 0.020(2) 0.022(2) 0.0017(13) -0.0012(15) 0.0047(14)
C24 0.018(2) 0.021(2) 0.016(2) 0.0009(13) 0.0010(14) -0.0021(14)
C25 0.024(2) 0.024(2) 0.019(2) 0.0057(14) 0.0021(15) 0.001(2)
C26 0.023(2) 0.015(2) 0.024(2) -0.0024(13) 0.0075(15) -0.0027(14)
C27 0.018(2) 0.024(2) 0.019(2) -0.0040(14) 0.0027(14) -0.0037(14)

loop_
_atom_site_label
_atom_site_type_symbol
_atom_site_fract_x
_atom_site_fract_y
_atom_site_fract_z
_atom_site_U_iso_or_equiv
_atom_site_thermal_displace_type
_atom_site_occupancy
_atom_site_calc_flag
_atom_site_refinement_flags
_atom_site_disorder_group
B1 B -0.1588(4) 0.4971(3) 0.1738(2) 0.0167(8) Uani 1 d . .
O1 O -0.0327(2) 0.53992(15) 0.15203(12) 0.0185(5) Uani 1 d . .
B2 B 0.0678(4) 0.4956(3) 0.1044(2) 0.0165(8) Uani 1 d . .
O2 O 0.0151(2) 0.41397(15) 0.07506(11) 0.0170(5) Uani 1 d . .
B3 B -0.1163(4) 0.3691(3) 0.0961(2) 0.0169(8) Uani 1 d . .
O3 O -0.1983(2) 0.41330(15) 0.15075(11) 0.0163(5) Uani 1 d . .
C1 C -0.2689(4) 0.5510(2) 0.2216(2) 0.0175(7) Uani 1 d . .
C2 C -0.3631(4) 0.5093(2) 0.2705(2) 0.0184(7) Uani 1 d . .
C3 C -0.3500(4) 0.4085(2) 0.2840(2) 0.0211(7) Uani 1 d . .
H31 H -0.4264(4) 0.3902(2) 0.3177(2) 0.025 Uiso 1 calc R .
H32 H -0.3696(4) 0.3747(2) 0.2414(2) 0.025 Uiso 1 calc R .
N1 N -0.2025(3) 0.3841(2) 0.30966(14) 0.0217(6) Uani 1 d . .
C4 C -0.1888(5) 0.4091(2) 0.3814(2) 0.0287(8) Uani 1 d . .
H41 H -0.2008(5) 0.4751(2) 0.3862(2) 0.034 Uiso 1 calc R .
H42 H -0.0903(5) 0.3911(2) 0.3982(2) 0.034 Uiso 1 calc R .
H43 H -0.2660(5) 0.3779(2) 0.4078(2) 0.034 Uiso 1 calc R .
C5 C -0.1765(6) 0.2865(2) 0.3018(2) 0.0372(11) Uani 1 d . .
H51 H -0.0790(6) 0.2708(2) 0.3209(2) 0.045 Uiso 1 calc R .
H52 H -0.1787(6) 0.2706(2) 0.2534(2) 0.045 Uiso 1 calc R .
H53 H -0.2545(6) 0.2526(2) 0.3258(2) 0.045 Uiso 1 calc R .
C6 C -0.4665(4) 0.5616(2) 0.3058(2) 0.0227(8) Uani 1 d . .
H6 H -0.5286(4) 0.5333(2) 0.3387(2) 0.027 Uiso 1 calc R .
C7 C -0.4811(4) 0.6548(3) 0.2940(2) 0.0263(8) Uani 1 d . .
H7 H -0.5539(4) 0.6892(3) 0.3178(2) 0.032 Uiso 1 calc R .
C8 C -0.3882(4) 0.6966(3) 0.2472(2) 0.0253(8) Uani 1 d . .
H8 H -0.3960(4) 0.7601(3) 0.2390(2) 0.030 Uiso 1 calc R .
C9 C -0.2830(4) 0.6448(2) 0.2121(2) 0.0209(7) Uani 1 d . .
H9 H -0.2188(4) 0.6744(2) 0.1806(2) 0.025 Uiso 1 calc R .
C10 C 0.1522(4) 0.5663(2) 0.0547(2) 0.0189(7) Uani 1 d . .
C11 C 0.2893(4) 0.5941(2) 0.0816(2) 0.0195(7) Uani 1 d . .
C12 C 0.3185(4) 0.5536(2) 0.1511(2) 0.0230(7) Uani 1 d . .
H121 H 0.4255(4) 0.5389(2) 0.1567(2) 0.028 Uiso 1 calc R .
H122 H 0.2887(4) 0.5966(2) 0.1874(2) 0.028 Uiso 1 calc R .
N2 N 0.2259(3) 0.4690(2) 0.15393(14) 0.0174(6) Uani 1 d . .
C13 C 0.1898(4) 0.4433(2) 0.2248(2) 0.0236(8) Uani 1 d . .
H131 H 0.1402(4) 0.4943(2) 0.2475(2) 0.028 Uiso 1 calc R .
H132 H 0.2818(4) 0.4282(2) 0.2491(2) 0.028 Uiso 1 calc R .
H133 H 0.1235(4) 0.3903(2) 0.2247(2) 0.028 Uiso 1 calc R .
C14 C 0.3085(4) 0.3928(2) 0.1211(2) 0.0209(7) Uani 1 d . .
H141 H 0.3231(4) 0.4065(2) 0.0728(2) 0.025 Uiso 1 calc R .
H142 H 0.2510(4) 0.3365(2) 0.1258(2) 0.025 Uiso 1 calc R .
H143 H 0.4055(4) 0.3855(2) 0.1433(2) 0.025 Uiso 1 calc R .
C15 C 0.3832(4) 0.6546(2) 0.0480(2) 0.0284(9) Uani 1 d . .
H15 H 0.4762(4) 0.6717(2) 0.0671(2) 0.034 Uiso 1 calc R .
C16 C 0.3372(5) 0.6893(2) -0.0143(2) 0.0314(9) Uani 1 d . .
H16 H 0.3992(5) 0.7310(2) -0.0380(2) 0.038 Uiso 1 calc R .
C17 C 0.2018(5) 0.6636(2) -0.0423(2) 0.0278(8) Uani 1 d . .
H17 H 0.1712(5) 0.6879(2) -0.0848(2) 0.033 Uiso 1 calc R .
C18 C 0.1110(4) 0.6024(2) -0.0082(2) 0.0227(8) Uani 1 d . .
H18 H 0.0189(4) 0.5847(2) -0.0280(2) 0.027 Uiso 1 calc R .
C19 C -0.1123(4) 0.2602(2) 0.1043(2) 0.0155(7) Uani 1 d . .
C20 C -0.2288(4) 0.2181(2) 0.0692(2) 0.0161(7) Uani 1 d . .
C21 C -0.3326(4) 0.2861(2) 0.0363(2) 0.0180(7) Uani 1 d . .
H211 H -0.3679(4) 0.2634(2) -0.0083(2) 0.022 Uiso 1 calc R .
H212 H -0.4201(4) 0.2977(2) 0.0658(2) 0.022 Uiso 1 calc R .
N3 N -0.2419(3) 0.3712(2) 0.02768(13) 0.0160(6) Uani 1 d . .
C22 C -0.1605(4) 0.3657(2) -0.0379(2) 0.0188(7) Uani 1 d . .
H221 H -0.0996(4) 0.3103(2) -0.0387(2) 0.023 Uiso 1 calc R .
H222 H -0.0960(4) 0.4191(2) -0.0428(2) 0.023 Uiso 1 calc R .
H223 H -0.2322(4) 0.3640(2) -0.0755(2) 0.023 Uiso 1 calc R .
C23 C -0.3375(4) 0.4540(2) 0.0272(2) 0.0198(7) Uani 1 d . .
H231 H -0.3907(4) 0.4587(2) 0.0706(2) 0.024 Uiso 1 calc R .
H232 H -0.4096(4) 0.4498(2) -0.0101(2) 0.024 Uiso 1 calc R .
H233 H -0.2750(4) 0.5081(2) 0.0209(2) 0.024 Uiso 1 calc R .
C24 C -0.0170(4) 0.2042(2) 0.1421(2) 0.0185(7) Uani 1 d . .
H24 H 0.0616(4) 0.2308(2) 0.1677(2) 0.022 Uiso 1 calc R .
C25 C -0.0359(4) 0.1104(2) 0.1427(2) 0.0225(7) Uani 1 d . .
H25 H 0.0286(4) 0.0733(2) 0.1692(2) 0.027 Uiso 1 calc R .
C26 C -0.1494(4) 0.0705(2) 0.1045(2) 0.0208(7) Uani 1 d . .
H26 H -0.1602(4) 0.0062(2) 0.1041(2) 0.025 Uiso 1 calc R .
C27 C -0.2461(4) 0.1239(2) 0.0673(2) 0.0203(7) Uani 1 d . .
H27 H -0.3229(4) 0.0969(2) 0.0408(2) 0.024 Uiso 1 calc R .

loop_
_atom_type_symbol
_atom_type_description
_atom_type_scat_dispersion_real
_atom_type_scat_dispersion_imag
_atom_type_scat_source
C C 0.0033 0.0016 'International Tables Vol C Tables 4.2.6.8 and 6.1.1.4'
H H 0.0000 0.0000 'International Tables Vol C Tables 4.2.6.8 and 6.1.1.4'
B B 0.0013 0.0007 'International Tables Vol C Tables 4.2.6.8 and 6.1.1.4'
N N 0.0061 0.0033 'International Tables Vol C Tables 4.2.6.8 and 6.1.1.4'
O O 0.0106 0.0060 'International Tables Vol C Tables 4.2.6.8 and 6.1.1.4'

loop_
_geom_angle_atom_site_label_1
_geom_angle_atom_site_label_2
_geom_angle_atom_site_label_3
_geom_angle
_geom_angle_site_symmetry_1
_geom_angle_site_symmetry_3
_geom_angle_publ_flag
O3 B1 O1 122.0(3) . . ?
O3 B1 C1 119.3(3) . . ?
O1 B1 C1 118.4(3) . . ?
B1 O1 B2 120.7(3) . . ?
O2 B2 O1 115.8(3) . . ?
O2 B2 C10 117.1(3) . . ?
O1 B2 C10 113.1(3) . . ?
O2 B2 N2 107.8(3) . . ?
O1 B2 N2 104.1(2) . . ?
C10 B2 N2 95.7(2) . . ?
B3 O2 B2 123.7(3) . . ?
O2 B3 O3 115.5(3) . . ?
O2 B3 C19 118.3(3) . . ?
O3 B3 C19 112.4(3) . . ?
O2 B3 N3 107.7(2) . . ?
O3 B3 N3 103.5(2) . . ?
C19 B3 N3 96.2(2) . . ?
B1 O3 B3 121.2(3) . . ?
C9 C1 C2 117.6(3) . . ?
C9 C1 B1 118.2(3) . . ?
C2 C1 B1 124.0(3) . . ?
C6 C2 C1 119.8(3) . . ?
C6 C2 C3 120.5(3) . . ?
C1 C2 C3 119.8(3) . . ?
N1 C3 C2 111.8(3) . . ?
C5 N1 C3 110.4(3) . . ?
C5 N1 C4 109.6(3) . . ?
C3 N1 C4 110.3(3) . . ?
C2 C6 C7 121.5(3) . . ?
C8 C7 C6 119.3(3) . . ?
C7 C8 C9 119.6(3) . . ?
C8 C9 C1 122.2(3) . . ?
C18 C10 C11 117.2(3) . . ?
C18 C10 B2 131.0(3) . . ?
C11 C10 B2 111.8(3) . . ?
C15 C11 C10 122.7(3) . . ?
C15 C11 C12 125.1(3) . . ?
C10 C11 C12 112.2(3) . . ?
N2 C12 C11 105.3(3) . . ?
C13 N2 C14 109.0(3) . . ?
C13 N2 C12 111.6(3) . . ?
C14 N2 C12 109.4(3) . . ?
C13 N2 B2 113.6(2) . . ?
C14 N2 B2 109.2(2) . . ?
C12 N2 B2 104.0(2) . . ?
C16 C15 C11 118.2(4) . . ?
C17 C16 C15 120.7(4) . . ?
C16 C17 C18 120.0(4) . . ?
C17 C18 C10 121.2(3) . . ?
C20 C19 C24 117.3(3) . . ?
C20 C19 B3 112.0(3) . . ?
C24 C19 B3 130.6(3) . . ?
C27 C20 C19 122.5(3) . . ?
C27 C20 C21 125.2(3) . . ?
C19 C20 C21 112.3(3) . . ?
N3 C21 C20 105.3(3) . . ?
C22 N3 C23 108.8(2) . . ?
C22 N3 C21 108.7(2) . . ?
C23 N3 C21 111.7(2) . . ?
C22 N3 B3 110.4(2) . . ?
C23 N3 B3 112.8(2) . . ?
C21 N3 B3 104.3(2) . . ?
C25 C24 C19 120.9(3) . . ?
C24 C25 C26 120.1(3) . . ?
C27 C26 C25 120.4(3) . . ?
C26 C27 C20 118.7(3) . . ?

loop_
_geom_bond_atom_site_label_1
_geom_bond_atom_site_label_2
_geom_bond_distance
_geom_bond_site_symmetry_2
_geom_bond_publ_flag
B1 O3 1.360(4) . ?
B1 O1 1.363(4) . ?
B1 C1 1.577(5) . ?
O1 B2 1.454(4) . ?
B2 O2 1.413(4) . ?
B2 C10 1.615(5) . ?
B2 N2 1.765(4) . ?
O2 B3 1.413(4) . ?
B3 O3 1.455(4) . ?
B3 C19 1.609(5) . ?
B3 N3 1.756(4) . ?
C1 C9 1.397(5) . ?
C1 C2 1.420(5) . ?
C2 C6 1.391(5) . ?
C2 C3 1.510(5) . ?
C3 N1 1.462(5) . ?
N1 C5 1.461(4) . ?
N1 C4 1.463(4) . ?
C6 C7 1.395(5) . ?
C7 C8 1.386(5) . ?
C8 C9 1.395(5) . ?
C10 C18 1.396(5) . ?
C10 C11 1.400(5) . ?
C11 C15 1.392(5) . ?
C11 C12 1.514(5) . ?
C12 N2 1.498(4) . ?
N2 C13 1.479(4) . ?
N2 C14 1.489(4) . ?
C15 C16 1.389(5) . ?
C16 C17 1.386(6) . ?
C17 C18 1.387(5) . ?
C19 C20 1.398(4) . ?
C19 C24 1.400(4) . ?
C20 C27 1.394(5) . ?
C20 C21 1.511(5) . ?
C21 N3 1.502(4) . ?
N3 C22 1.484(4) . ?
N3 C23 1.490(4) . ?
C24 C25 1.390(5) . ?
C25 C26 1.395(5) . ?
C26 C27 1.381(5) . ?

loop_
_geom_torsion_atom_site_label_1
_geom_torsion_atom_site_label_2
_geom_torsion_atom_site_label_3
_geom_torsion_atom_site_label_4
_geom_torsion
_geom_torsion_site_symmetry_1
_geom_torsion_site_symmetry_2
_geom_torsion_site_symmetry_3
_geom_torsion_site_symmetry_4
_geom_torsion_publ_flag
O3 B1 O1 B2 -2.0(5) . . . . ?
C1 B1 O1 B2 -176.0(3) . . . . ?
B1 O1 B2 O2 9.4(4) . . . . ?
B1 O1 B2 C10 148.7(3) . . . . ?
B1 O1 B2 N2 -108.7(3) . . . . ?
O1 B2 O2 B3 -8.7(4) . . . . ?
C10 B2 O2 B3 -146.3(3) . . . . ?
N2 B2 O2 B3 107.3(3) . . . . ?
B2 O2 B3 O3 0.8(4) . . . . ?
B2 O2 B3 C19 -136.7(3) . . . . ?
B2 O2 B3 N3 115.8(3) . . . . ?
O1 B1 O3 B3 -6.7(5) . . . . ?
C1 B1 O3 B3 167.2(3) . . . . ?
O2 B3 O3 B1 7.2(4) . . . . ?
C19 B3 O3 B1 147.2(3) . . . . ?
N3 B3 O3 B1 -110.2(3) . . . . ?
O3 B1 C1 C9 -140.7(3) . . . . ?
O1 B1 C1 C9 33.4(5) . . . . ?
O3 B1 C1 C2 34.5(5) . . . . ?
O1 B1 C1 C2 -151.3(3) . . . . ?
C9 C1 C2 C6 1.3(5) . . . . ?
B1 C1 C2 C6 -173.9(3) . . . . ?
C9 C1 C2 C3 -178.6(3) . . . . ?
B1 C1 C2 C3 6.1(5) . . . . ?
C6 C2 C3 N1 -118.3(3) . . . . ?
C1 C2 C3 N1 61.6(4) . . . . ?
C2 C3 N1 C5 -162.0(3) . . . . ?
C2 C3 N1 C4 76.7(3) . . . . ?
C1 C2 C6 C7 0.4(5) . . . . ?
C3 C2 C6 C7 -179.7(3) . . . . ?
C2 C6 C7 C8 -1.5(5) . . . . ?
C6 C7 C8 C9 0.8(5) . . . . ?
C7 C8 C9 C1 1.0(5) . . . . ?
C2 C1 C9 C8 -2.0(5) . . . . ?
B1 C1 C9 C8 173.5(3) . . . . ?
O2 B2 C10 C18 50.4(5) . . . . ?
O1 B2 C10 C18 -88.2(4) . . . . ?
N2 B2 C10 C18 163.8(3) . . . . ?
O2 B2 C10 C11 -129.6(3) . . . . ?
O1 B2 C10 C11 91.8(3) . . . . ?
N2 B2 C10 C11 -16.2(3) . . . . ?
C18 C10 C11 C15 -0.3(5) . . . . ?
B2 C10 C11 C15 179.7(3) . . . . ?
C18 C10 C11 C12 177.6(3) . . . . ?
B2 C10 C11 C12 -2.4(4) . . . . ?
C15 C11 C12 N2 -158.2(3) . . . . ?
C10 C11 C12 N2 23.9(4) . . . . ?
C11 C12 N2 C13 -155.5(3) . . . . ?
C11 C12 N2 C14 83.9(3) . . . . ?
C11 C12 N2 B2 -32.6(3) . . . . ?
O2 B2 N2 C13 -88.2(3) . . . . ?
O1 B2 N2 C13 35.3(3) . . . . ?
C10 B2 N2 C13 150.9(3) . . . . ?
O2 B2 N2 C14 33.6(3) . . . . ?
O1 B2 N2 C14 157.1(2) . . . . ?
C10 B2 N2 C14 -87.3(3) . . . . ?
O2 B2 N2 C12 150.3(3) . . . . ?
O1 B2 N2 C12 -86.2(3) . . . . ?
C10 B2 N2 C12 29.4(3) . . . . ?
C10 C11 C15 C16 0.7(5) . . . . ?
C12 C11 C15 C16 -176.9(3) . . . . ?
C11 C15 C16 C17 -0.4(5) . . . . ?
C15 C16 C17 C18 -0.3(5) . . . . ?
C16 C17 C18 C10 0.8(5) . . . . ?
C11 C10 C18 C17 -0.4(5) . . . . ?
B2 C10 C18 C17 179.6(3) . . . . ?
O2 B3 C19 C20 -128.5(3) . . . . ?
O3 B3 C19 C20 92.8(3) . . . . ?
N3 B3 C19 C20 -14.6(3) . . . . ?
O2 B3 C19 C24 54.3(5) . . . . ?
O3 B3 C19 C24 -84.4(4) . . . . ?
N3 B3 C19 C24 168.2(3) . . . . ?
C24 C19 C20 C27 -4.1(5) . . . . ?
B3 C19 C20 C27 178.2(3) . . . . ?
C24 C19 C20 C21 174.2(3) . . . . ?
B3 C19 C20 C21 -3.4(4) . . . . ?
C27 C20 C21 N3 -158.3(3) . . . . ?
C19 C20 C21 N3 23.5(3) . . . . ?
C20 C21 N3 C22 86.7(3) . . . . ?
C20 C21 N3 C23 -153.3(3) . . . . ?
C20 C21 N3 B3 -31.1(3) . . . . ?
O2 B3 N3 C22 33.3(3) . . . . ?
O3 B3 N3 C22 156.1(3) . . . . ?
C19 B3 N3 C22 -89.1(3) . . . . ?
O2 B3 N3 C23 -88.7(3) . . . . ?
O3 B3 N3 C23 34.1(3) . . . . ?
C19 B3 N3 C23 148.9(3) . . . . ?
O2 B3 N3 C21 149.9(3) . . . . ?
O3 B3 N3 C21 -87.3(3) . . . . ?
C19 B3 N3 C21 27.5(3) . . . . ?
C20 C19 C24 C25 1.7(5) . . . . ?
B3 C19 C24 C25 178.8(3) . . . . ?
C19 C24 C25 C26 1.1(5) . . . . ?
C24 C25 C26 C27 -1.7(5) . . . . ?
C25 C26 C27 C20 -0.6(5) . . . . ?
C19 C20 C27 C26 3.6(5) . . . . ?
C21 C20 C27 C26 -174.5(3) . . . . ?
